data_2311562
loop_
_publ_author_name
'Mohamad, Rapidah'
'Awang, Normah'
'Kamaludin, Nurul Farahana'
'Jotani, Mukesh M.'
'Tiekink, Edward R. T.'

_publ_section_title
;
 Crystal structures and Hirshfeld surface analyses of
 bis-[<i>N</i>,<i>N</i>-bis-(2-meth-oxy-eth-yl)di-thio-carbamato-\k<sup>2</sup><i>S</i>,<i>S</i>']di-<i>n</i>-butyl-tin(IV)
 and
 [<i>N</i>-(2-meth-oxy-eth-yl)-<i>N</i>-methyl-dithio-carbamato-\k<sup>2</sup><i>S</i>,<i>S</i>']tri-phenyl-tin(IV).
;
_journal_coeditor_code HB7731
_journal_issue 'Pt 3'
_journal_name_full 'Acta crystallographica. Section E, Crystallographic communications'
_journal_page_first 302
_journal_page_last 308
_journal_paper_doi 10.1107/S2056989018001901
_journal_volume 74
_journal_year 2018
_chemical_formula_iupac '[Sn (C4 H9)2 (C7 H14 N O2 S2)2]'
_chemical_formula_moiety 'C22 H46 N2 O4 S4 Sn'
_chemical_formula_sum 'C22 H46 N2 O4 S4 Sn'
_chemical_formula_weight 649.54
_chemical_name_systematic
Bis[<i>N</i>,<i>N</i>-bis(2-methoxyethyl)dithiocarbamato-\k^2^<i>S</i>,<i>S</i>']di-<i>n</i>-butyltin(IV)
_space_group_crystal_system monoclinic
_space_group_IT_number 15
_space_group_name_Hall '-C 2yc'
_space_group_name_H-M_alt 'C 1 2/c 1'
_atom_sites_solution_hydrogens geom
_audit_creation_method SHELXL-2014/7
_cell_angle_alpha 90
_cell_angle_beta 97.282(6)
_cell_angle_gamma 90
_cell_formula_units_Z 4
_cell_length_a 25.8819(17)
_cell_length_b 7.1272(4)
_cell_length_c 16.4146(11)
_cell_measurement_reflns_used 5103
_cell_measurement_temperature 173(2)
_cell_measurement_theta_max 30.2170
_cell_measurement_theta_min 3.9130
_cell_volume 3003.5(3)
_computing_cell_refinement
;
CrysAlis PRO (Agilent, 2015)
;
_computing_data_collection
;
CrysAlis PRO (Agilent, 2015)
;
_computing_data_reduction
;
CrysAlis PRO (Agilent, 2015)
;
_computing_molecular_graphics
;
ORTEP-3 for Windows (Farrugia, 2012) and DIAMOND (Brandenburg,
2006)
;
_computing_publication_material
;
publCIF (Westrip, 2010)
;
_computing_structure_refinement
;
SHELXL2014 (Sheldrick, 2015)
;
_computing_structure_solution
;
SHELXS97 (Sheldrick, 2008)
;
_diffrn_ambient_temperature 173(2)
_diffrn_detector_area_resol_mean 10.4041
_diffrn_measured_fraction_theta_full 0.997
_diffrn_measured_fraction_theta_max 0.914
_diffrn_measurement_device_type 'Agilent Technologies SuperNova Dual diffractometer with Atlas detector'
_diffrn_measurement_method '\w scan'
_diffrn_radiation_monochromator Mirror
_diffrn_radiation_source 'SuperNova (Mo) X-ray Source'
_diffrn_radiation_type MoK\a
_diffrn_radiation_wavelength 0.71073
_diffrn_reflns_av_R_equivalents 0.0539
_diffrn_reflns_limit_h_max 37
_diffrn_reflns_limit_h_min -36
_diffrn_reflns_limit_k_max 9
_diffrn_reflns_limit_k_min -9
_diffrn_reflns_limit_l_max 23
_diffrn_reflns_limit_l_min -18
_diffrn_reflns_number 18349
_diffrn_reflns_theta_full 25.242
_diffrn_reflns_theta_max 31.631
_diffrn_reflns_theta_min 3.258
_exptl_absorpt_coefficient_mu 1.157
_exptl_absorpt_correction_T_max 1.00000
_exptl_absorpt_correction_T_min 0.24667
_exptl_absorpt_correction_type multi-scan
_exptl_absorpt_process_details
;
(CrysAlis Pro; Agilent, 2015)
;
_exptl_crystal_colour colourless
_exptl_crystal_density_diffrn 1.436
_exptl_crystal_description prism
_exptl_crystal_F_000 1352
_exptl_crystal_size_max 0.300
_exptl_crystal_size_mid 0.150
_exptl_crystal_size_min 0.050
_refine_diff_density_max 2.178
_refine_diff_density_min -0.881
_refine_ls_extinction_method none
_refine_ls_goodness_of_fit_ref 1.046
_refine_ls_hydrogen_treatment constr
_refine_ls_matrix_type full
_refine_ls_number_parameters 153
_refine_ls_number_reflns 4631
_refine_ls_number_restraints 0
_refine_ls_restrained_S_all 1.046
_refine_ls_R_factor_all 0.0665
_refine_ls_R_factor_gt 0.0483
_refine_ls_shift/su_max 0.000
_refine_ls_shift/su_mean 0.000
_refine_ls_structure_factor_coef Fsqd
_refine_ls_weighting_details 'w=1/[\s^2^(Fo^2^)+(0.0581P)^2^+4.9909P] where P=(Fo^2^+2Fc^2^)/3'
_refine_ls_weighting_scheme calc
_refine_ls_wR_factor_gt 0.1143
_refine_ls_wR_factor_ref 0.1282
_reflns_number_gt 3678
_reflns_number_total 4631
_reflns_threshold_expression 'I > 2\s(I)'
_cod_data_source_file hb7731sup1.cif
_cod_data_source_block I
_cod_original_sg_symbol_H-M 'C 2/c'
_cod_database_code 2311562
_shelx_space_group_comment
;
The symmetry employed for this shelxl refinement is uniquely defined
by the following loop, which should always be used as a source of
symmetry information in preference to the above space-group names.
They are only intended as comments.
;
_shelx_estimated_absorpt_t_min 0.723
_shelx_estimated_absorpt_t_max 0.944

loop_
_space_group_symop_operation_xyz
'x, y, z'
'-x, y, -z+1/2'
'x+1/2, y+1/2, z'
'-x+1/2, y+1/2, -z+1/2'
'-x, -y, -z'
'x, -y, z-1/2'
'-x+1/2, -y+1/2, -z'
'x+1/2, -y+1/2, z-1/2'

loop_
_atom_site_type_symbol
_atom_site_label
_atom_site_fract_x
_atom_site_fract_y
_atom_site_fract_z
_atom_site_U_iso_or_equiv
_atom_site_adp_type
_atom_site_calc_flag
_atom_site_occupancy
Sn Sn 0.0000 0.22626(4) 0.2500 0.03003(11) Uani d 1
S S1 0.06302(3) -0.03124(11) 0.30644(5) 0.03538(19) Uani d 1
S S2 0.09910(3) 0.36081(12) 0.33633(5) 0.03628(19) Uani d 1
O O1 0.18723(10) -0.1322(4) 0.54586(15) 0.0420(6) Uani d 1
O O2 0.26265(10) 0.1284(4) 0.34048(17) 0.0468(6) Uani d 1
N N1 0.15552(10) 0.0612(4) 0.38750(16) 0.0307(5) Uani d 1
C C1 0.11053(12) 0.1264(4) 0.34726(18) 0.0300(6) Uani d 1
C C2 0.16660(13) -0.1410(5) 0.4000(2) 0.0348(7) Uani d 1
H H2A 0.2041 -0.1635 0.3970 0.042 Uiso calc 1
H H2B 0.1465 -0.2127 0.3550 0.042 Uiso calc 1
C C3 0.15321(15) -0.2133(5) 0.4811(2) 0.0378(7) Uani d 1
H H3A 0.1167 -0.1807 0.4872 0.045 Uiso calc 1
H H3B 0.1566 -0.3516 0.4830 0.045 Uiso calc 1
C C4 0.17861(15) -0.2007(6) 0.6240(2) 0.0444(9) Uani d 1
H H4A 0.1816 -0.3378 0.6247 0.067 Uiso calc 1
H H4B 0.1437 -0.1645 0.6351 0.067 Uiso calc 1
H H4C 0.2046 -0.1473 0.6662 0.067 Uiso calc 1
C C5 0.19574(13) 0.1927(5) 0.42487(19) 0.0329(7) Uani d 1
H H5A 0.2181 0.1273 0.4695 0.039 Uiso calc 1
H H5B 0.1785 0.2983 0.4498 0.039 Uiso calc 1
C C6 0.22976(13) 0.2705(5) 0.3646(2) 0.0342(7) Uani d 1
H H6A 0.2076 0.3201 0.3157 0.041 Uiso calc 1
H H6B 0.2511 0.3751 0.3903 0.041 Uiso calc 1
C C7 0.30157(16) 0.2029(6) 0.2963(3) 0.0475(9) Uani d 1
H H7A 0.3247 0.2850 0.3323 0.071 Uiso calc 1
H H7B 0.2851 0.2752 0.2492 0.071 Uiso calc 1
H H7C 0.3219 0.1000 0.2767 0.071 Uiso calc 1
C C8 -0.03139(13) 0.3304(5) 0.35511(19) 0.0311(6) Uani d 1
H H8A -0.0673 0.2822 0.3543 0.037 Uiso calc 1
H H8B -0.0104 0.2810 0.4051 0.037 Uiso calc 1
C C9 -0.03254(13) 0.5440(4) 0.36019(19) 0.0323(6) Uani d 1
H H9A 0.0036 0.5920 0.3684 0.039 Uiso calc 1
H H9B -0.0498 0.5949 0.3075 0.039 Uiso calc 1
C C10 -0.06123(13) 0.6138(5) 0.42990(19) 0.0341(7) Uani d 1
H H10A -0.0980 0.5726 0.4197 0.041 Uiso calc 1
H H10B -0.0454 0.5562 0.4821 0.041 Uiso calc 1
C C11 -0.05949(17) 0.8260(5) 0.4386(2) 0.0454(9) Uani d 1
H H11A -0.0752 0.8838 0.3872 0.068 Uiso calc 1
H H11B -0.0232 0.8671 0.4510 0.068 Uiso calc 1
H H11C -0.0790 0.8639 0.4834 0.068 Uiso calc 1

loop_
_atom_site_aniso_label
_atom_site_aniso_U_11
_atom_site_aniso_U_22
_atom_site_aniso_U_33
_atom_site_aniso_U_12
_atom_site_aniso_U_13
_atom_site_aniso_U_23
Sn 0.03662(18) 0.02227(17) 0.03257(17) 0.000 0.00965(12) 0.000
S1 0.0400(4) 0.0212(4) 0.0445(4) -0.0060(3) 0.0036(3) -0.0035(3)
S2 0.0399(4) 0.0252(4) 0.0433(4) -0.0045(3) 0.0037(3) 0.0006(3)
O1 0.0456(14) 0.0362(15) 0.0443(13) -0.0097(11) 0.0063(11) 0.0091(11)
O2 0.0485(15) 0.0295(14) 0.0657(16) -0.0004(11) 0.0197(12) 0.0066(12)
N1 0.0393(14) 0.0201(13) 0.0338(13) -0.0038(10) 0.0094(11) -0.0006(10)
C1 0.0391(16) 0.0268(16) 0.0267(13) -0.0013(12) 0.0148(12) 0.0008(11)
C2 0.0406(17) 0.0218(16) 0.0433(17) 0.0027(12) 0.0102(14) -0.0027(13)
C3 0.0461(19) 0.0186(16) 0.0496(19) -0.0032(12) 0.0101(15) 0.0015(13)
C4 0.044(2) 0.037(2) 0.052(2) -0.0035(15) 0.0053(16) 0.0186(16)
C5 0.0356(16) 0.0309(18) 0.0314(15) -0.0100(12) 0.0011(12) 0.0012(12)
C6 0.0376(17) 0.0263(17) 0.0384(17) -0.0085(12) 0.0038(13) 0.0054(12)
C7 0.044(2) 0.043(2) 0.058(2) -0.0004(16) 0.0157(17) 0.0078(18)
C8 0.0376(16) 0.0239(15) 0.0337(15) -0.0023(12) 0.0117(12) 0.0002(12)
C9 0.0403(17) 0.0241(16) 0.0338(15) -0.0014(12) 0.0093(13) -0.0002(12)
C10 0.0401(17) 0.0281(17) 0.0355(15) 0.0019(13) 0.0104(13) -0.0005(12)
C11 0.067(2) 0.0281(19) 0.0429(19) 0.0084(16) 0.0138(17) -0.0051(15)

loop_
_atom_type_symbol
_atom_type_description
_atom_type_scat_dispersion_real
_atom_type_scat_dispersion_imag
_atom_type_scat_source
C C 0.0033 0.0016 'International Tables Vol C Tables 4.2.6.8 and 6.1.1.4'
H H 0.0000 0.0000 'International Tables Vol C Tables 4.2.6.8 and 6.1.1.4'
N N 0.0061 0.0033 'International Tables Vol C Tables 4.2.6.8 and 6.1.1.4'
O O 0.0106 0.0060 'International Tables Vol C Tables 4.2.6.8 and 6.1.1.4'
S S 0.1246 0.1234 'International Tables Vol C Tables 4.2.6.8 and 6.1.1.4'
Sn Sn -0.6537 1.4246 'International Tables Vol C Tables 4.2.6.8 and 6.1.1.4'

loop_
_geom_angle_atom_site_label_1
_geom_angle_atom_site_label_2
_geom_angle_atom_site_label_3
_geom_angle_site_symmetry_1
_geom_angle_site_symmetry_3
_geom_angle
_geom_angle_publ_flag
S1 Sn S2 . . 65.13(3) y
S1 Sn S1 . 2 87.95(4) y
S2 Sn S2 . 2 141.79(3) y
S1 Sn C8 . . 104.38(9) y
S2 Sn C8 . . 83.95(9) y
S1 Sn C8 . 2 104.64(9) y
C8 Sn S1 . 2 104.64(9) ?
C8 Sn S1 2 2 104.38(9) ?
S2 Sn C8 . 2 82.96(9) y
S1 Sn S2 . 2 153.08(3) ?
C8 Sn C8 . 2 139.25(17) y
C1 S1 Sn . . 93.64(11) ?
C1 S2 Sn . . 81.93(11) ?
C3 O1 C4 . . 112.6(3) ?
C6 O2 C7 . . 111.6(3) ?
C1 N1 C5 . . 120.4(3) ?
C1 N1 C2 . . 123.0(3) ?
C5 N1 C2 . . 116.6(3) ?
N1 C1 S2 . . 121.2(2) ?
N1 C1 S1 . . 119.5(2) ?
S2 C1 S1 . . 119.31(19) ?
N1 C2 C3 . . 113.2(3) ?
N1 C2 H2A . . 108.9 ?
C3 C2 H2A . . 108.9 ?
N1 C2 H2B . . 108.9 ?
C3 C2 H2B . . 108.9 ?
H2A C2 H2B . . 107.8 ?
O1 C3 C2 . . 109.4(3) ?
O1 C3 H3A . . 109.8 ?
C2 C3 H3A . . 109.8 ?
O1 C3 H3B . . 109.8 ?
C2 C3 H3B . . 109.8 ?
H3A C3 H3B . . 108.2 ?
O1 C4 H4A . . 109.5 ?
O1 C4 H4B . . 109.5 ?
H4A C4 H4B . . 109.5 ?
O1 C4 H4C . . 109.5 ?
H4A C4 H4C . . 109.5 ?
H4B C4 H4C . . 109.5 ?
N1 C5 C6 . . 113.6(3) ?
N1 C5 H5A . . 108.9 ?
C6 C5 H5A . . 108.9 ?
N1 C5 H5B . . 108.9 ?
C6 C5 H5B . . 108.9 ?
H5A C5 H5B . . 107.7 ?
O2 C6 C5 . . 110.0(3) ?
O2 C6 H6A . . 109.7 ?
C5 C6 H6A . . 109.7 ?
O2 C6 H6B . . 109.7 ?
C5 C6 H6B . . 109.7 ?
H6A C6 H6B . . 108.2 ?
O2 C7 H7A . . 109.5 ?
O2 C7 H7B . . 109.5 ?
H7A C7 H7B . . 109.5 ?
O2 C7 H7C . . 109.5 ?
H7A C7 H7C . . 109.5 ?
H7B C7 H7C . . 109.5 ?
C9 C8 Sn . . 113.8(2) ?
C9 C8 H8A . . 108.8 ?
Sn C8 H8A . . 108.8 ?
C9 C8 H8B . . 108.8 ?
Sn C8 H8B . . 108.8 ?
H8A C8 H8B . . 107.7 ?
C10 C9 C8 . . 112.4(3) ?
C10 C9 H9A . . 109.1 ?
C8 C9 H9A . . 109.1 ?
C10 C9 H9B . . 109.1 ?
C8 C9 H9B . . 109.1 ?
H9A C9 H9B . . 107.9 ?
C11 C10 C9 . . 112.6(3) ?
C11 C10 H10A . . 109.1 ?
C9 C10 H10A . . 109.1 ?
C11 C10 H10B . . 109.1 ?
C9 C10 H10B . . 109.1 ?
H10A C10 H10B . . 107.8 ?
C10 C11 H11A . . 109.5 ?
C10 C11 H11B . . 109.5 ?
H11A C11 H11B . . 109.5 ?
C10 C11 H11C . . 109.5 ?
H11A C11 H11C . . 109.5 ?
H11B C11 H11C . . 109.5 ?

loop_
_geom_bond_atom_site_label_1
_geom_bond_atom_site_label_2
_geom_bond_site_symmetry_2
_geom_bond_distance
_geom_bond_publ_flag
Sn S1 . 2.5503(9) y
Sn S1 2 2.5504(9) ?
Sn S2 . 2.9300(9) y
Sn S2 2 2.9300(9) ?
Sn C8 . 2.131(3) y
Sn C8 2 2.131(3) ?
S1 C1 . 1.736(3) y
S2 C1 . 1.702(3) y
O1 C3 . 1.415(4) ?
O1 C4 . 1.416(4) ?
O2 C6 . 1.412(4) ?
O2 C7 . 1.417(4) ?
N1 C1 . 1.347(4) ?
N1 C5 . 1.475(4) ?
N1 C2 . 1.479(4) ?
C2 C3 . 1.508(5) ?
C2 H2A . 0.9900 ?
C2 H2B . 0.9900 ?
C3 H3A . 0.9900 ?
C3 H3B . 0.9900 ?
C4 H4A . 0.9800 ?
C4 H4B . 0.9800 ?
C4 H4C . 0.9800 ?
C5 C6 . 1.511(4) ?
C5 H5A . 0.9900 ?
C5 H5B . 0.9900 ?
C6 H6A . 0.9900 ?
C6 H6B . 0.9900 ?
C7 H7A . 0.9800 ?
C7 H7B . 0.9800 ?
C7 H7C . 0.9800 ?
C8 C9 . 1.526(4) ?
C8 H8A . 0.9900 ?
C8 H8B . 0.9900 ?
C9 C10 . 1.524(4) ?
C9 H9A . 0.9900 ?
C9 H9B . 0.9900 ?
C10 C11 . 1.519(5) ?
C10 H10A . 0.9900 ?
C10 H10B . 0.9900 ?
C11 H11A . 0.9800 ?
C11 H11B . 0.9800 ?
C11 H11C . 0.9800 ?

loop_
_geom_hbond_atom_site_label_D
_geom_hbond_atom_site_label_H
_geom_hbond_atom_site_label_A
_geom_hbond_site_symmetry_A
_geom_hbond_distance_DH
_geom_hbond_distance_HA
_geom_hbond_distance_DA
_geom_hbond_angle_DHA
C4 H4A O2 7_546 0.98 2.55 3.423(5) 149
C6 H6B O1 7_556 0.99 2.57 3.553(4) 175

loop_
_geom_torsion_atom_site_label_1
_geom_torsion_atom_site_label_2
_geom_torsion_atom_site_label_3
_geom_torsion_atom_site_label_4
_geom_torsion
C5 N1 C1 S2 1.4(4)
C2 N1 C1 S2 178.6(2)
C5 N1 C1 S1 -178.1(2)
C2 N1 C1 S1 -0.8(4)
Sn S2 C1 N1 -179.6(2)
Sn S2 C1 S1 -0.11(15)
Sn S1 C1 N1 179.6(2)
Sn S1 C1 S2 0.12(17)
C1 N1 C2 C3 -94.1(4)
C5 N1 C2 C3 83.2(3)
C4 O1 C3 C2 -177.1(3)
N1 C2 C3 O1 -67.4(4)
C1 N1 C5 C6 -82.0(4)
C2 N1 C5 C6 100.6(3)
C7 O2 C6 C5 -169.1(3)
N1 C5 C6 O2 -70.3(4)
Sn C8 C9 C10 172.9(2)
C8 C9 C10 C11 176.3(3)
